data_1553527
loop_
_publ_author_name
'Wang, Yang'
'Zhang, Xiaofeng'
'Liu, Haixiong'
'Chen, Hui'
'Huang, Deguang'

_publ_section_title
;
 Nickel-catalyzed direct formation of the C--S bonds of aryl sulfides from
 arylsulfonyl chlorides and aryl iodides using Mn as a reducing agent
;
_journal_issue 1
_journal_name_full 'Organic Chemistry Frontiers'
_journal_page_first 31
_journal_paper_doi 10.1039/C6QO00451B
_journal_volume 4
_journal_year 2017
_chemical_formula_moiety 'C14 H8 N2 S2'
_chemical_formula_sum 'C14 H8 N2 S2'
_chemical_formula_weight 268.34
_chemical_name_common (Ph-CN)-S-S-(Ph-CN)
_space_group_IT_number 2
_space_group_name_Hall '-P 1'
_space_group_name_H-M_alt 'P -1'
_symmetry_cell_setting triclinic
_symmetry_space_group_name_Hall '-P 1'
_symmetry_space_group_name_H-M 'P -1'
_atom_sites_solution_hydrogens geom
_atom_sites_solution_primary direct
_atom_sites_solution_secondary difmap
_audit_creation_method SHELXL-97
_audit_update_record
;
2016-07-18 deposited with the CCDC.
2016-10-18 downloaded from the CCDC.
;
_cell_angle_alpha 84.863(4)
_cell_angle_beta 83.654(4)
_cell_angle_gamma 73.557(4)
_cell_formula_units_Z 4
_cell_length_a 7.8232(4)
_cell_length_b 11.6428(5)
_cell_length_c 14.5818(7)
_cell_measurement_reflns_used 4813
_cell_measurement_temperature 100(2)
_cell_measurement_theta_max 72.9700
_cell_measurement_theta_min 3.9320
_cell_volume 1263.68(11)
_computing_cell_refinement 'CrysAlisPro, Agilent Technologies'
_computing_data_collection 'CrysAlisPro, Agilent Technologies'
_computing_data_reduction 'CrysAlisPro, Agilent Technologies'
_computing_molecular_graphics 'Bruker SHELXTL'
_computing_publication_material 'Bruker SHELXTL'
_computing_structure_refinement 'SHELXL-97 (Sheldrick, 1997)'
_computing_structure_solution 'SHELXS-97 (Sheldrick, 1990)'
_diffrn_ambient_temperature 100(2)
_diffrn_detector_area_resol_mean 10.5594
_diffrn_measured_fraction_theta_full 0.980
_diffrn_measured_fraction_theta_max 0.980
_diffrn_measurement_device_type 'SuperNova, Dual, Cu at zero, Atlas'
_diffrn_measurement_method '\w scans'
_diffrn_radiation_monochromator graphite
_diffrn_radiation_source 'fine-focus sealed tube'
_diffrn_radiation_type CuK\a
_diffrn_radiation_wavelength 1.54184
_diffrn_reflns_av_R_equivalents 0.0461
_diffrn_reflns_av_sigmaI/netI 0.0461
_diffrn_reflns_limit_h_max 5
_diffrn_reflns_limit_h_min -9
_diffrn_reflns_limit_k_max 14
_diffrn_reflns_limit_k_min -14
_diffrn_reflns_limit_l_max 16
_diffrn_reflns_limit_l_min -17
_diffrn_reflns_number 8569
_diffrn_reflns_theta_full 69.99
_diffrn_reflns_theta_max 69.99
_diffrn_reflns_theta_min 3.97
_exptl_absorpt_coefficient_mu 3.656
_exptl_absorpt_correction_T_max 0.6681
_exptl_absorpt_correction_T_min 0.5001
_exptl_absorpt_correction_type multi-scan
_exptl_absorpt_process_details
; 
CrysAlisPro, Agilent Technologies,Version 1.171.36.28 
Empirical absorption correction using spherical harmonics, 
implemented in SCALE3 ABSPACK scaling algorithm. 
;
_exptl_crystal_colour colourless
_exptl_crystal_density_diffrn 1.410
_exptl_crystal_density_meas ?
_exptl_crystal_density_method 'not measured'
_exptl_crystal_description block
_exptl_crystal_F_000 552
_exptl_crystal_size_max 0.22
_exptl_crystal_size_mid 0.18
_exptl_crystal_size_min 0.12
_refine_diff_density_max 1.016
_refine_diff_density_min -0.569
_refine_diff_density_rms 0.148
_refine_ls_extinction_method none
_refine_ls_goodness_of_fit_ref 1.119
_refine_ls_hydrogen_treatment constr
_refine_ls_matrix_type full
_refine_ls_number_parameters 325
_refine_ls_number_reflns 4710
_refine_ls_number_restraints 0
_refine_ls_restrained_S_all 1.119
_refine_ls_R_factor_all 0.0784
_refine_ls_R_factor_gt 0.0691
_refine_ls_shift/su_max 0.000
_refine_ls_shift/su_mean 0.000
_refine_ls_structure_factor_coef Fsqd
_refine_ls_weighting_details 'calc w=1/[\s^2^(Fo^2^)+(0.0901P)^2^+5.6639P] where P=(Fo^2^+2Fc^2^)/3'
_refine_ls_weighting_scheme calc
_refine_ls_wR_factor_gt 0.2121
_refine_ls_wR_factor_ref 0.2166
_reflns_number_gt 4073
_reflns_number_total 4710
_reflns_threshold_expression >2sigma(I)
_cod_data_source_file c6qo00451b2.cif
_cod_data_source_block Compound5a
_cod_depositor_comments
;
The following automatic conversions were performed:

data item '_exptl_crystal_density_meas' value 'none' was changed to
'?' -- the value is perceived as not measured.

Automatic conversion script
Id: cif_fix_values 6909 2019-04-08 15:41:33Z antanas 
;
_cod_original_cell_volume 1263.68(10)
_cod_database_code 1553527

loop_
_symmetry_equiv_pos_as_xyz
'x, y, z'
'-x, -y, -z'

loop_
_atom_site_label
_atom_site_type_symbol
_atom_site_fract_x
_atom_site_fract_y
_atom_site_fract_z
_atom_site_U_iso_or_equiv
_atom_site_adp_type
_atom_site_occupancy
_atom_site_symmetry_multiplicity
_atom_site_calc_flag
_atom_site_refinement_flags
S1 S 0.45901(16) 0.81825(11) 0.94515(8) 0.0298(3) Uani 1 1 d .
S2 S 0.48042(15) 0.64333(11) 0.92853(8) 0.0293(3) Uani 1 1 d .
S3 S 0.59607(15) 0.34027(11) 0.58604(8) 0.0279(3) Uani 1 1 d .
S4 S 0.73911(16) 0.17044(11) 0.55852(8) 0.0280(3) Uani 1 1 d .
N1 N 0.2875(6) 1.1396(4) 0.5093(3) 0.0329(10) Uani 1 1 d .
N2 N 1.4038(6) 0.3368(4) 0.8427(3) 0.0409(11) Uani 1 1 d .
N3 N 1.2240(6) 0.6591(4) 0.6544(3) 0.0341(10) Uani 1 1 d .
N4 N 0.9881(7) -0.1485(4) 0.9861(3) 0.0411(12) Uani 1 1 d .
C1 C 0.4218(6) 0.8928(4) 0.8332(3) 0.0230(9) Uani 1 1 d .
C2 C 0.4203(7) 0.8319(4) 0.7556(3) 0.0284(10) Uani 1 1 d .
H2A H 0.4405 0.7473 0.7600 0.034 Uiso 1 1 calc R
C3 C 0.3891(7) 0.8965(4) 0.6718(3) 0.0283(10) Uani 1 1 d .
H3A H 0.3885 0.8560 0.6182 0.034 Uiso 1 1 calc R
C4 C 0.3585(6) 1.0205(4) 0.6656(3) 0.0242(9) Uani 1 1 d .
C5 C 0.3609(7) 1.0798(4) 0.7440(3) 0.0301(10) Uani 1 1 d .
H5A H 0.3404 1.1644 0.7401 0.036 Uiso 1 1 calc R
C6 C 0.3930(7) 1.0157(5) 0.8274(3) 0.0323(11) Uani 1 1 d .
H6A H 0.3954 1.0560 0.8808 0.039 Uiso 1 1 calc R
C7 C 0.3212(6) 1.0868(4) 0.5785(3) 0.0251(10) Uani 1 1 d .
C8 C 0.7124(6) 0.5762(4) 0.8990(3) 0.0236(9) Uani 1 1 d .
C9 C 0.7585(7) 0.4578(4) 0.8738(3) 0.0273(10) Uani 1 1 d .
H9A H 0.6680 0.4196 0.8680 0.033 Uiso 1 1 calc R
C10 C 0.9380(6) 0.3961(4) 0.8574(3) 0.0254(10) Uani 1 1 d .
H10A H 0.9713 0.3151 0.8409 0.030 Uiso 1 1 calc R
C11 C 1.0688(6) 0.4539(4) 0.8653(3) 0.0238(9) Uani 1 1 d .
C12 C 1.0219(6) 0.5733(4) 0.8877(3) 0.0249(9) Uani 1 1 d .
H12A H 1.1118 0.6128 0.8909 0.030 Uiso 1 1 calc R
C13 C 0.8423(6) 0.6340(4) 0.9052(3) 0.0259(10) Uani 1 1 d .
H13A H 0.8088 0.7151 0.9214 0.031 Uiso 1 1 calc R
C14 C 1.2562(7) 0.3885(4) 0.8520(3) 0.0282(10) Uani 1 1 d .
C15 C 0.7594(6) 0.4155(4) 0.6016(3) 0.0225(9) Uani 1 1 d .
C16 C 0.9413(6) 0.3587(4) 0.5965(3) 0.0232(9) Uani 1 1 d .
H16A H 0.9846 0.2765 0.5835 0.028 Uiso 1 1 calc R
C17 C 1.0594(6) 0.4233(4) 0.6104(3) 0.0241(9) Uani 1 1 d .
H17A H 1.1844 0.3853 0.6064 0.029 Uiso 1 1 calc R
C18 C 0.9958(6) 0.5431(4) 0.6303(3) 0.0232(9) Uani 1 1 d .
C19 C 0.8119(7) 0.6004(4) 0.6354(3) 0.0270(10) Uani 1 1 d .
H19A H 0.7691 0.6827 0.6481 0.032 Uiso 1 1 calc R
C20 C 0.6925(6) 0.5365(4) 0.6218(3) 0.0262(10) Uani 1 1 d .
H20A H 0.5674 0.5741 0.6261 0.031 Uiso 1 1 calc R
C21 C 1.1214(7) 0.6088(4) 0.6437(3) 0.0271(10) Uani 1 1 d .
C22 C 0.7980(6) 0.0971(4) 0.6686(3) 0.0210(9) Uani 1 1 d .
C23 C 0.8762(7) -0.0253(4) 0.6693(3) 0.0311(11) Uani 1 1 d .
H23A H 0.8935 -0.0661 0.6140 0.037 Uiso 1 1 calc R
C24 C 0.9290(7) -0.0878(4) 0.7512(4) 0.0314(11) Uani 1 1 d .
H24A H 0.9840 -0.1719 0.7522 0.038 Uiso 1 1 calc R
C25 C 0.9014(6) -0.0275(4) 0.8323(3) 0.0246(9) Uani 1 1 d .
C26 C 0.8232(6) 0.0955(4) 0.8304(3) 0.0234(9) Uani 1 1 d .
H26A H 0.8048 0.1366 0.8857 0.028 Uiso 1 1 calc R
C27 C 0.7719(6) 0.1583(4) 0.7486(3) 0.0240(9) Uani 1 1 d .
H27A H 0.7193 0.2426 0.7471 0.029 Uiso 1 1 calc R
C28 C 0.9514(7) -0.0936(4) 0.9179(4) 0.0283(10) Uani 1 1 d .

loop_
_atom_site_aniso_label
_atom_site_aniso_U_11
_atom_site_aniso_U_22
_atom_site_aniso_U_33
_atom_site_aniso_U_23
_atom_site_aniso_U_13
_atom_site_aniso_U_12
S1 0.0265(6) 0.0403(7) 0.0207(6) -0.0056(5) -0.0015(4) -0.0051(5)
S2 0.0216(6) 0.0405(7) 0.0282(6) 0.0046(5) -0.0018(4) -0.0147(5)
S3 0.0215(6) 0.0368(6) 0.0278(6) 0.0014(5) -0.0074(4) -0.0113(5)
S4 0.0334(7) 0.0357(6) 0.0206(6) -0.0043(4) -0.0059(4) -0.0166(5)
N1 0.034(2) 0.027(2) 0.037(2) -0.0037(18) -0.0029(18) -0.0048(17)
N2 0.033(3) 0.038(2) 0.053(3) -0.020(2) -0.004(2) -0.004(2)
N3 0.033(2) 0.031(2) 0.042(2) -0.0108(18) 0.0026(19) -0.0135(19)
N4 0.060(3) 0.029(2) 0.045(3) 0.000(2) -0.024(2) -0.023(2)
C1 0.015(2) 0.030(2) 0.022(2) -0.0062(18) -0.0024(16) -0.0034(17)
C2 0.034(3) 0.026(2) 0.026(2) -0.0050(18) -0.004(2) -0.008(2)
C3 0.033(3) 0.027(2) 0.027(2) -0.0063(19) -0.007(2) -0.010(2)
C4 0.016(2) 0.024(2) 0.034(2) -0.0088(18) -0.0008(18) -0.0064(17)
C5 0.032(3) 0.025(2) 0.034(3) -0.0078(19) -0.003(2) -0.0074(19)
C6 0.033(3) 0.037(3) 0.029(2) -0.016(2) 0.000(2) -0.009(2)
C7 0.022(2) 0.022(2) 0.032(3) -0.0076(19) 0.0000(19) -0.0054(17)
C8 0.021(2) 0.034(2) 0.018(2) 0.0043(17) -0.0025(17) -0.0121(18)
C9 0.032(3) 0.037(3) 0.020(2) 0.0037(18) -0.0032(18) -0.023(2)
C10 0.030(3) 0.030(2) 0.021(2) 0.0012(17) -0.0051(18) -0.0158(19)
C11 0.027(2) 0.027(2) 0.021(2) -0.0014(17) -0.0052(18) -0.0105(19)
C12 0.024(2) 0.030(2) 0.026(2) -0.0031(18) -0.0029(18) -0.0149(19)
C13 0.028(2) 0.025(2) 0.027(2) -0.0013(18) -0.0041(19) -0.0110(19)
C14 0.037(3) 0.030(2) 0.022(2) -0.0042(18) -0.004(2) -0.015(2)
C15 0.020(2) 0.031(2) 0.018(2) 0.0024(17) -0.0036(16) -0.0101(18)
C16 0.023(2) 0.025(2) 0.023(2) -0.0021(17) -0.0050(18) -0.0077(18)
C17 0.020(2) 0.028(2) 0.026(2) -0.0021(18) -0.0010(17) -0.0091(18)
C18 0.024(2) 0.026(2) 0.021(2) 0.0007(17) -0.0036(17) -0.0101(18)
C19 0.031(3) 0.024(2) 0.024(2) 0.0006(18) -0.0037(19) -0.0054(19)
C20 0.016(2) 0.031(2) 0.029(2) -0.0001(19) 0.0014(18) -0.0042(18)
C21 0.032(3) 0.024(2) 0.022(2) -0.0011(17) 0.0014(19) -0.005(2)
C22 0.019(2) 0.026(2) 0.021(2) -0.0058(17) -0.0011(16) -0.0109(17)
C23 0.039(3) 0.031(2) 0.028(2) -0.013(2) -0.002(2) -0.013(2)
C24 0.034(3) 0.025(2) 0.037(3) -0.010(2) -0.002(2) -0.009(2)
C25 0.021(2) 0.023(2) 0.035(2) -0.0069(18) -0.0047(19) -0.0127(17)
C26 0.021(2) 0.028(2) 0.024(2) -0.0068(18) -0.0001(17) -0.0098(18)
C27 0.022(2) 0.025(2) 0.027(2) -0.0082(18) -0.0010(18) -0.0074(18)
C28 0.034(3) 0.023(2) 0.035(3) -0.006(2) -0.010(2) -0.0161(19)

loop_
_atom_type_symbol
_atom_type_description
_atom_type_scat_dispersion_real
_atom_type_scat_dispersion_imag
_atom_type_scat_source
C C 0.0181 0.0091 'International Tables Vol C Tables 4.2.6.8 and 6.1.1.4'
H H 0.0000 0.0000 'International Tables Vol C Tables 4.2.6.8 and 6.1.1.4'
N N 0.0311 0.0180 'International Tables Vol C Tables 4.2.6.8 and 6.1.1.4'
S S 0.3331 0.5567 'International Tables Vol C Tables 4.2.6.8 and 6.1.1.4'

loop_
_geom_angle_atom_site_label_1
_geom_angle_atom_site_label_2
_geom_angle_atom_site_label_3
_geom_angle
C1 S1 S2 105.23(16)
C8 S2 S1 105.31(16)
C15 S3 S4 104.92(16)
C22 S4 S3 105.24(15)
C6 C1 C2 120.9(4)
C6 C1 S1 116.4(3)
C2 C1 S1 122.7(4)
C3 C2 C1 118.9(4)
C3 C2 H2A 120.5
C1 C2 H2A 120.5
C2 C3 C4 120.5(4)
C2 C3 H3A 119.8
C4 C3 H3A 119.8
C3 C4 C5 119.7(4)
C3 C4 C7 119.8(4)
C5 C4 C7 120.5(4)
C6 C5 C4 120.0(4)
C6 C5 H5A 120.0
C4 C5 H5A 120.0
C5 C6 C1 120.0(4)
C5 C6 H6A 120.0
C1 C6 H6A 120.0
N1 C7 C4 178.5(5)
C13 C8 C9 121.0(4)
C13 C8 S2 122.9(4)
C9 C8 S2 116.0(3)
C10 C9 C8 119.3(4)
C10 C9 H9A 120.3
C8 C9 H9A 120.3
C9 C10 C11 119.6(4)
C9 C10 H10A 120.2
C11 C10 H10A 120.2
C12 C11 C10 120.9(4)
C12 C11 C14 119.3(4)
C10 C11 C14 119.8(4)
C13 C12 C11 119.3(4)
C13 C12 H12A 120.4
C11 C12 H12A 120.4
C8 C13 C12 119.9(4)
C8 C13 H13A 120.0
C12 C13 H13A 120.0
N2 C14 C11 179.2(5)
C16 C15 C20 121.3(4)
C16 C15 S3 122.8(4)
C20 C15 S3 115.9(3)
C15 C16 C17 119.3(4)
C15 C16 H16A 120.4
C17 C16 H16A 120.4
C16 C17 C18 120.3(4)
C16 C17 H17A 119.9
C18 C17 H17A 119.9
C17 C18 C19 120.4(4)
C17 C18 C21 119.3(4)
C19 C18 C21 120.3(4)
C20 C19 C18 119.8(4)
C20 C19 H19A 120.1
C18 C19 H19A 120.1
C19 C20 C15 119.0(4)
C19 C20 H20A 120.5
C15 C20 H20A 120.5
N3 C21 C18 178.6(5)
C23 C22 C27 121.1(4)
C23 C22 S4 116.0(3)
C27 C22 S4 122.9(4)
C22 C23 C24 119.4(4)
C22 C23 H23A 120.3
C24 C23 H23A 120.3
C23 C24 C25 119.9(4)
C23 C24 H24A 120.0
C25 C24 H24A 120.0
C26 C25 C24 120.0(4)
C26 C25 C28 120.3(4)
C24 C25 C28 119.7(4)
C27 C26 C25 120.2(4)
C27 C26 H26A 119.9
C25 C26 H26A 119.9
C26 C27 C22 119.4(4)
C26 C27 H27A 120.3
C22 C27 H27A 120.3
N4 C28 C25 178.0(5)

loop_
_geom_bond_atom_site_label_1
_geom_bond_atom_site_label_2
_geom_bond_distance
S1 C1 1.792(5)
S1 S2 2.0299(18)
S2 C8 1.782(5)
S3 C15 1.785(5)
S3 S4 2.0282(17)
S4 C22 1.792(4)
N1 C7 1.149(6)
N2 C14 1.141(7)
N3 C21 1.150(7)
N4 C28 1.152(7)
C1 C6 1.380(7)
C1 C2 1.391(6)
C2 C3 1.384(7)
C2 H2A 0.9500
C3 C4 1.391(7)
C3 H3A 0.9500
C4 C5 1.392(7)
C4 C7 1.440(7)
C5 C6 1.377(7)
C5 H5A 0.9500
C6 H6A 0.9500
C8 C13 1.382(6)
C8 C9 1.395(7)
C9 C10 1.389(7)
C9 H9A 0.9500
C10 C11 1.394(6)
C10 H10A 0.9500
C11 C12 1.392(6)
C11 C14 1.448(7)
C12 C13 1.389(7)
C12 H12A 0.9500
C13 H13A 0.9500
C15 C16 1.386(6)
C15 C20 1.402(7)
C16 C17 1.387(6)
C16 H16A 0.9500
C17 C18 1.387(6)
C17 H17A 0.9500
C18 C19 1.401(7)
C18 C21 1.443(7)
C19 C20 1.388(7)
C19 H19A 0.9500
C20 H20A 0.9500
C22 C23 1.383(7)
C22 C27 1.388(6)
C23 C24 1.382(7)
C23 H23A 0.9500
C24 C25 1.395(7)
C24 H24A 0.9500
C25 C26 1.388(6)
C25 C28 1.437(7)
C26 C27 1.379(7)
C26 H26A 0.9500
C27 H27A 0.9500

loop_
_geom_torsion_atom_site_label_1
_geom_torsion_atom_site_label_2
_geom_torsion_atom_site_label_3
_geom_torsion_atom_site_label_4
_geom_torsion
C1 S1 S2 C8 90.1(2)
C15 S3 S4 C22 78.9(2)
S2 S1 C1 C6 176.7(3)
S2 S1 C1 C2 -3.0(4)
C6 C1 C2 C3 -0.2(7)
S1 C1 C2 C3 179.5(4)
C1 C2 C3 C4 -0.4(7)
C2 C3 C4 C5 0.5(7)
C2 C3 C4 C7 -178.2(4)
C3 C4 C5 C6 -0.1(7)
C7 C4 C5 C6 178.6(4)
C4 C5 C6 C1 -0.4(8)
C2 C1 C6 C5 0.5(7)
S1 C1 C6 C5 -179.1(4)
S1 S2 C8 C13 10.5(4)
S1 S2 C8 C9 -173.1(3)
C13 C8 C9 C10 1.9(7)
S2 C8 C9 C10 -174.6(3)
C8 C9 C10 C11 -0.7(7)
C9 C10 C11 C12 -1.2(7)
C9 C10 C11 C14 177.4(4)
C10 C11 C12 C13 2.0(7)
C14 C11 C12 C13 -176.6(4)
C9 C8 C13 C12 -1.0(7)
S2 C8 C13 C12 175.2(3)
C11 C12 C13 C8 -0.9(7)
S4 S3 C15 C16 -1.4(4)
S4 S3 C15 C20 -180.0(3)
C20 C15 C16 C17 -0.8(7)
S3 C15 C16 C17 -179.3(3)
C15 C16 C17 C18 0.7(7)
C16 C17 C18 C19 -0.7(7)
C16 C17 C18 C21 -179.4(4)
C17 C18 C19 C20 0.9(7)
C21 C18 C19 C20 179.6(4)
C18 C19 C20 C15 -1.0(7)
C16 C15 C20 C19 1.0(7)
S3 C15 C20 C19 179.6(3)
S3 S4 C22 C23 171.6(3)
S3 S4 C22 C27 -10.0(4)
C27 C22 C23 C24 0.2(7)
S4 C22 C23 C24 178.6(4)
C22 C23 C24 C25 0.6(8)
C23 C24 C25 C26 -0.8(7)
C23 C24 C25 C28 178.0(5)
C24 C25 C26 C27 0.2(7)
C28 C25 C26 C27 -178.6(4)
C25 C26 C27 C22 0.6(7)
C23 C22 C27 C26 -0.8(7)
S4 C22 C27 C26 -179.1(3)
